data_7063001
loop_
_publ_author_name
'Govdi, Anastasia I.'
'Danilkina, Natalia A.'
'Shtyrov, Andrey A.'
'Ryazantsev, Mikhail N.'
'Kim, Mia D.'
'Kryukova, Mariya A.'
'Balova, Irina A.'

_publ_section_title
;
 Cu-catalyzed cycloaddition of aryl azides to 1-iodobuta-1,3-diynes: an
 experimental and quantum chemical study of unusual regiochemistry
;
_journal_issue 11
_journal_name_full 'New Journal of Chemistry'
_journal_page_first 4831
_journal_page_last 4845
_journal_paper_doi 10.1039/D3NJ03823H
_journal_volume 48
_journal_year 2024
_chemical_formula_moiety 'C19 H14 I N3 O2'
_chemical_formula_sum 'C19 H14 I N3 O2'
_chemical_formula_weight 443.23
_space_group_crystal_system monoclinic
_space_group_IT_number 14
_space_group_name_Hall '-P 2ybc'
_space_group_name_H-M_alt 'P 1 21/c 1'
_atom_sites_solution_hydrogens geom
_atom_sites_solution_primary dual
_audit_creation_date 2023-02-06
_audit_creation_method
;
Olex2 1.5
(compiled 2022.04.07 svn.rca3783a0 for OlexSys, GUI svn.r6498)
;
_audit_update_record
;
2023-02-07 deposited with the CCDC.	2024-01-29 downloaded from the CCDC.
;
_cell_angle_alpha 90
_cell_angle_beta 97.8050(10)
_cell_angle_gamma 90
_cell_formula_units_Z 4
_cell_length_a 10.40890(10)
_cell_length_b 8.48620(10)
_cell_length_c 19.6955(3)
_cell_measurement_reflns_used 19123
_cell_measurement_temperature 100.00(10)
_cell_measurement_theta_max 76.9540
_cell_measurement_theta_min 4.2970
_cell_volume 1723.63(4)
_computing_cell_refinement 'CrysAlisPro 1.171.40.71a (Rigaku OD, 2020)'
_computing_data_collection 'CrysAlisPro 1.171.40.71a (Rigaku OD, 2020)'
_computing_data_reduction 'CrysAlisPro 1.171.40.71a (Rigaku OD, 2020)'
_computing_molecular_graphics 'Olex2 1.5 (Dolomanov et al., 2009)'
_computing_publication_material 'Olex2 1.5 (Dolomanov et al., 2009)'
_computing_structure_refinement 'SHELXL 2018/3 (Sheldrick, 2015)'
_computing_structure_solution 'SHELXT 2018/2 (Sheldrick, 2018)'
_diffrn_ambient_environment N~2~
_diffrn_ambient_temperature 100.00(10)
_diffrn_detector 'Hybrid Pixel Array Detector'
_diffrn_detector_area_resol_mean 10.0000
_diffrn_detector_type HyPix
_diffrn_measured_fraction_theta_full 1.000
_diffrn_measured_fraction_theta_max 0.990
_diffrn_measurement_details
;
List of Runs (angles in degrees, time in seconds):

  # Type    Start    End  Width  t~exp~   \w     \q     \k     \f   Frames
#--------------------------------------------------------------------------
  1  \w    -28.00  23.00   0.50    0.05    --  -47.20  42.00 -55.00  102
  2  \w    -24.00  28.00   0.50    0.05    --  -47.20  19.00  90.00  104
  3  \w     51.00  96.00   0.50    0.05    --   47.20  42.00 -55.00   90
  4  \w    149.00 174.00   0.50    0.12    --  107.75  42.00 -55.00   50
  5  \w    106.00 178.00   0.50    0.12    --  107.75  30.00   0.00  144
  6  \w    100.00 126.00   0.50    0.12    --  107.75  42.00 -55.00   52
  7  \w    102.00 158.00   0.50    0.12    --  107.75  30.00  60.00  112
  8  \w     63.00 102.00   0.50    0.12    --  107.75 -94.00 -60.00   78
  9  \w     58.00 106.00   0.50    0.12    --  107.75 -77.00 -30.00   96
 10  \w     36.00  69.00   0.50    0.12    --  107.75 -61.00   0.00   66
 11  \w     45.00  93.00   0.50    0.12    --  107.75 -77.00  30.00   96
 12  \w     60.00  89.00   0.50    0.12    --  107.75-125.00  90.00   58
 13  \w     40.00  69.00   0.50    0.12    --  107.75 -61.00 150.00   58
 14  \w     37.00  70.00   0.50    0.12    --  107.75 -61.00  60.00   66
 15  \w     37.00  82.00   0.50    0.12    --  107.75 -94.00 -30.00   90
 16  \w     40.00  66.00   0.50    0.12    --  107.75 -61.00 -60.00   52
 17  \w     43.00  70.00   0.50    0.12    --  107.75 -61.00 -30.00   54
 18  \w     35.00 100.00   0.50    0.12    --  107.75 -77.00-120.00  130
 19  \w     35.00  60.00   0.50    0.12    --  107.75 -61.00-150.00   50
 20  \w     35.00 103.00   0.50    0.12    --  107.75 -94.00-150.00  136
 21  \w      8.00  33.00   0.50    0.05    --   47.20 -42.00 152.00   50
 22  \w    -99.00 -37.00   0.50    0.05    --  -47.20 -42.00 152.00  124
 23  \w   -125.00 -83.00   0.50    0.12    -- -106.00 -94.00  90.00   84
 24  \w   -166.00-140.00   0.50    0.12    -- -106.00 -15.00  30.00   52
 25  \w   -172.00-147.00   0.50    0.12    -- -106.00 -94.00  90.00   50
 26  \w   -176.00 -95.00   0.50    0.12    -- -106.00 -42.00 152.00  162
 27  \w    -64.00 -33.00   0.50    0.12    -- -106.00  61.00 -60.00   62
 28  \w    -70.00 -34.00   0.50    0.12    -- -106.00  61.00 -90.00   72
 29  \w    -71.00 -46.00   0.50    0.12    -- -106.00  61.00-180.00   50
 30  \w   -120.00 -74.00   0.50    0.05    --  -47.20-125.00-120.00   92
 31  \w     -5.00  36.00   0.50    0.05    --   47.20 -42.00 152.00   82
 32  \w    -24.00   8.00   0.50    0.05    --  -47.20  19.00 -60.00   64
 33  \w     35.00  62.00   0.50    0.05    --   47.20  57.00  90.00   54
 34  \w     30.00  94.00   0.50    0.05    --   47.20  77.00   0.00  128
 35  \w     67.00  93.00   0.50    0.05    --   47.20  57.00  90.00   52
 36  \w   -123.00 -92.00   0.50    0.12    -- -106.00 -54.00  32.12   62
 37  \w   -165.00-139.00   0.50    0.12    -- -106.00 -45.00  90.00   52
 38  \w   -109.00 -83.00   0.50    0.12    -- -106.00 -80.00  80.16   52
 39  \w   -121.00 -90.00   0.50    0.12    -- -106.00 -68.00  30.02   62
 40  \w   -114.00 -88.00   0.50    0.12    -- -106.00 -66.00  36.09   52
 41  \w   -108.00 -83.00   0.50    0.12    -- -106.00 -80.00  48.79   50
 42  \w   -118.00 -85.00   0.50    0.12    -- -106.00 -77.00  90.00   66
 43  \w   -108.00 -83.00   0.50    0.12    -- -106.00 -77.00 120.00   50
 44  \w   -169.00-124.00   0.50    0.12    -- -106.00 -64.00  86.65   90
 45  \w   -138.00 -93.00   0.50    0.12    -- -106.00 -45.00  90.00   90
 46  \w   -113.00 -87.00   0.50    0.12    -- -106.00 -69.00  57.93   52
 47  \w   -176.00-150.00   0.50    0.12    -- -106.00 -45.00 120.00   52
 48  \w   -166.00-140.00   0.50    0.12    -- -106.00 -55.00 111.02   52
 49  \w   -152.00 -85.00   0.50    0.12    -- -106.00 -72.00  99.39  134
 50  \w   -125.00 -99.00   0.50    0.12    -- -106.00 -45.00 120.00   52
 51  \w   -128.00 -85.00   0.50    0.12    -- -106.00 -72.00  16.91   86
 52  \w    -64.00 -38.00   0.50    0.12    -- -106.00  61.00 150.00   52
 53  \w   -110.00 -85.00   0.50    0.12    -- -106.00 -77.00  60.00   50
 54  \w   -105.00 -80.00   0.50    0.12    -- -106.00 -84.00 109.59   50
 55  \w   -126.00 -94.00   0.50    0.12    -- -106.00 -55.00 111.02   64
 56  \w   -107.00 -82.00   0.50    0.12    -- -106.00 -79.00  71.91   50
 57  \w    -71.00 -46.00   0.50    0.12    -- -106.00  61.00  90.00   50
 58  \w   -106.00 -81.00   0.50    0.12    -- -106.00 -83.00  87.99   50
 59  \w   -177.00-149.00   0.50    0.12    -- -106.00 -69.00  22.39   56
 60  \w   -139.00 -86.00   0.50    0.12    -- -106.00 -69.00  22.39  106
 61  \w    -70.00 -33.00   0.50    0.12    -- -106.00  61.00-150.00   74
 62  \w   -117.00 -92.00   0.50    0.12    -- -106.00 -64.00  86.65   50
 63  \w   -107.00 -82.00   0.50    0.12    -- -106.00 -79.00  64.30   50
 64  \w   -120.00 -95.00   0.50    0.12    -- -106.00 -61.00  30.00   50
 65  \w   -112.00 -87.00   0.50    0.12    -- -106.00 -67.00  23.36   50
 66  \w   -116.00 -91.00   0.50    0.12    -- -106.00 -60.00  76.27   50
 67  \w   -113.00 -88.00   0.50    0.12    -- -106.00 -69.00  43.75   50
 68  \w     80.00 106.00   0.50    0.12    --  107.75 -94.00 120.00   52
 69  \w    124.00 167.00   0.50    0.12    --  107.75  61.00-150.00   86
 70  \w    124.00 178.00   0.50    0.12    --  107.75  88.00  62.58  108
 71  \w     81.00 107.00   0.50    0.12    --  107.75  88.00  62.58   52
 72  \w    108.00 144.00   0.50    0.12    --  107.75  61.00   0.00   72
 73  \w     91.00 117.00   0.50    0.12    --  107.75  61.00  30.00   52
 74  \w     71.00  99.00   0.50    0.12    --  107.75 -94.00-120.00   56
 75  \w     80.00 106.00   0.50    0.12    --  107.75 -94.00 150.00   52
 76  \w     85.00 112.00   0.50    0.12    --  107.75  77.00  60.00   54
 77  \w     41.00  67.00   0.50    0.12    --  107.75 -94.00-120.00   52
 78  \w    125.00 177.00   0.50    0.12    --  107.75  61.00  90.00  104
 79  \w    127.00 178.00   0.50    0.12    --  107.75  61.00-180.00  102
 80  \w     35.00  75.00   0.50    0.12    --  107.75 -77.00  60.00   80
 81  \w     36.00  72.00   0.50    0.12    --  107.75 -94.00 150.00   72
;
_diffrn_measurement_device 'four-circle diffractometer'
_diffrn_measurement_device_type 'XtaLAB Synergy, Single source at home/near, HyPix'
_diffrn_measurement_method '\w scans'
_diffrn_orient_matrix_type 'CrysAlisPro convention (1999,Acta A55,543-557)'
_diffrn_orient_matrix_UB_11 -0.0998637000
_diffrn_orient_matrix_UB_12 0.0622583000
_diffrn_orient_matrix_UB_13 0.0445265000
_diffrn_orient_matrix_UB_21 0.1106546000
_diffrn_orient_matrix_UB_22 0.0718080000
_diffrn_orient_matrix_UB_23 0.0504593000
_diffrn_orient_matrix_UB_31 -0.0112444000
_diffrn_orient_matrix_UB_32 0.1546377000
_diffrn_orient_matrix_UB_33 -0.0412151000
_diffrn_radiation_monochromator mirror
_diffrn_radiation_probe x-ray
_diffrn_radiation_type 'Cu K\a'
_diffrn_radiation_wavelength 1.54184
_diffrn_reflns_av_R_equivalents 0.0472
_diffrn_reflns_av_unetI/netI 0.0247
_diffrn_reflns_Laue_measured_fraction_full 1.000
_diffrn_reflns_Laue_measured_fraction_max 0.990
_diffrn_reflns_limit_h_max 13
_diffrn_reflns_limit_h_min -13
_diffrn_reflns_limit_k_max 10
_diffrn_reflns_limit_k_min -10
_diffrn_reflns_limit_l_max 24
_diffrn_reflns_limit_l_min -24
_diffrn_reflns_number 33076
_diffrn_reflns_point_group_measured_fraction_full 1.000
_diffrn_reflns_point_group_measured_fraction_max 0.990
_diffrn_reflns_theta_full 67.684
_diffrn_reflns_theta_max 77.438
_diffrn_reflns_theta_min 4.287
_diffrn_source 'micro-focus sealed X-ray tube'
_diffrn_source_type 'PhotonJet (Cu) X-ray Source'
_exptl_absorpt_coefficient_mu 14.747
_exptl_absorpt_correction_T_max 1.00000
_exptl_absorpt_correction_T_min 0.48569
_exptl_absorpt_correction_type multi-scan
_exptl_absorpt_process_details
;
CrysAlisPro 1.171.40.71a (Rigaku Oxford Diffraction, 2020)
Empirical absorption correction using spherical harmonics,
 implemented in SCALE3 ABSPACK scaling algorithm.
;
_exptl_crystal_colour colourless
_exptl_crystal_colour_primary colourless
_exptl_crystal_density_diffrn 1.708
_exptl_crystal_description plate
_exptl_crystal_F_000 872
_exptl_crystal_size_max 0.18
_exptl_crystal_size_mid 0.16
_exptl_crystal_size_min 0.13
_refine_diff_density_max 0.604
_refine_diff_density_min -0.782
_refine_diff_density_rms 0.095
_refine_ls_extinction_method none
_refine_ls_goodness_of_fit_ref 1.098
_refine_ls_hydrogen_treatment constr
_refine_ls_matrix_type full
_refine_ls_number_parameters 228
_refine_ls_number_reflns 3618
_refine_ls_number_restraints 0
_refine_ls_restrained_S_all 1.098
_refine_ls_R_factor_all 0.0249
_refine_ls_R_factor_gt 0.0244
_refine_ls_shift/su_max 0.002
_refine_ls_shift/su_mean 0.000
_refine_ls_structure_factor_coef Fsqd
_refine_ls_weighting_details 'w=1/[\s^2^(Fo^2^)+(0.0370P)^2^+1.4960P] where P=(Fo^2^+2Fc^2^)/3'
_refine_ls_weighting_scheme calc
_refine_ls_wR_factor_gt 0.0647
_refine_ls_wR_factor_ref 0.0652
_reflns_Friedel_coverage 0.000
_reflns_number_gt 3536
_reflns_number_total 3618
_reflns_threshold_expression 'I > 2\s(I)'
_cod_data_source_file d3nj03823h3.cif
_cod_data_source_block 16779_gai-982-1_2
_cod_depositor_comments 'Adding full bibliography for 7062994--7063002.cif.'
_cod_database_code 7063001
_shelx_shelxl_version_number 2018/3
_chemical_oxdiff_formula 'C19 H14 I1 N3 O2'
_shelx_space_group_comment
;
The symmetry employed for this shelxl refinement is uniquely defined
by the following loop, which should always be used as a source of
symmetry information in preference to the above space-group names.
They are only intended as comments.
;
_olex2_refinement_description
;
1.a Aromatic/amide H refined with riding coordinates:
 C17(H17), C14(H14), C6(H6), C13(H13), C7(H7), C9(H9), C16(H16), C10(H10)
1.b Idealised Me refined as rotating group:
 C19(H19A,H19B,H19C), C11(H11A,H11B,H11C)
;
_olex2_submission_special_instructions 'No special instructions were received'
_oxdiff_exptl_absorpt_empirical_details
;
Empirical correction (ABSPACK) includes:
- Absorption correction using spherical harmonics
- Frame scaling
;
_oxdiff_exptl_absorpt_empirical_full_max 1.885
_oxdiff_exptl_absorpt_empirical_full_min 0.723

loop_
_space_group_symop_operation_xyz
'x, y, z'
'-x, y+1/2, -z+1/2'
'-x, -y, -z'
'x, -y-1/2, z-1/2'

loop_
_atom_site_label
_atom_site_type_symbol
_atom_site_fract_x
_atom_site_fract_y
_atom_site_fract_z
_atom_site_U_iso_or_equiv
_atom_site_adp_type
_atom_site_occupancy
_atom_site_site_symmetry_order
_atom_site_calc_flag
_atom_site_refinement_flags_posn
_atom_site_refinement_flags_adp
_atom_site_refinement_flags_occupancy
_atom_site_disorder_assembly
_atom_site_disorder_group
I1 I 0.12656(2) 0.70927(2) 0.38939(2) 0.01645(7) Uani 1 1 d . . . . .
O2 O 0.83226(16) 0.9610(2) 0.66748(9) 0.0204(3) Uani 1 1 d . . . . .
O1 O 0.45236(19) -0.1223(2) 0.75022(9) 0.0266(4) Uani 1 1 d . . . . .
N1 N 0.16270(19) 0.2993(2) 0.50831(10) 0.0145(4) Uani 1 1 d . . . . .
N2 N 0.05394(19) 0.2646(2) 0.46446(10) 0.0168(4) Uani 1 1 d . . . . .
N3 N 0.02776(18) 0.3851(2) 0.42298(10) 0.0172(4) Uani 1 1 d . . . . .
C3 C 0.3180(2) 0.5238(3) 0.52749(11) 0.0154(4) Uani 1 1 d . . . . .
C5 C 0.5190(2) 0.6891(3) 0.58294(12) 0.0141(4) Uani 1 1 d . . . . .
C1 C 0.1185(2) 0.4972(3) 0.44020(11) 0.0162(4) Uani 1 1 d . . . . .
C4 C 0.4105(2) 0.5993(3) 0.55212(11) 0.0157(4) Uani 1 1 d . . . . .
C2 C 0.2065(2) 0.4464(3) 0.49448(11) 0.0147(4) Uani 1 1 d . . . . .
C8 C 0.7309(2) 0.8653(3) 0.64238(11) 0.0153(4) Uani 1 1 d . . . . .
C17 C 0.2958(2) 0.2312(3) 0.61686(13) 0.0196(5) Uani 1 1 d . . . . .
H17 H 0.321164 0.338222 0.623370 0.023 Uiso 1 1 calc R U . . .
C14 C 0.2144(2) -0.0806(3) 0.59964(12) 0.0173(4) Uani 1 1 d . . . . .
H14 H 0.184125 -0.186116 0.594608 0.021 Uiso 1 1 calc R U . . .
C15 C 0.3017(2) -0.0394(3) 0.65672(12) 0.0168(4) Uani 1 1 d . . . . .
C12 C 0.2115(2) 0.1860(3) 0.55909(12) 0.0150(4) Uani 1 1 d . . . . .
C18 C 0.3583(2) -0.1572(3) 0.70949(12) 0.0190(4) Uani 1 1 d . . . . .
C6 C 0.6106(2) 0.6228(3) 0.63303(12) 0.0168(4) Uani 1 1 d . . . . .
H6 H 0.600247 0.516883 0.646980 0.020 Uiso 1 1 calc R U . . .
C13 C 0.1710(2) 0.0301(3) 0.54993(12) 0.0177(4) Uani 1 1 d . . . . .
H13 H 0.114254 -0.000067 0.510137 0.021 Uiso 1 1 calc R U . . .
C7 C 0.7170(2) 0.7094(3) 0.66285(13) 0.0172(5) Uani 1 1 d . . . . .
H7 H 0.779337 0.663152 0.696701 0.021 Uiso 1 1 calc R U . . .
C9 C 0.6383(2) 0.9332(3) 0.59367(13) 0.0207(5) Uani 1 1 d . . . . .
H9 H 0.647239 1.040033 0.580702 0.025 Uiso 1 1 calc R U . . .
C16 C 0.3423(2) 0.1180(3) 0.66469(12) 0.0188(4) Uani 1 1 d . . . . .
H16 H 0.402304 0.147329 0.703339 0.023 Uiso 1 1 calc R U . . .
C10 C 0.5337(2) 0.8463(3) 0.56408(12) 0.0205(5) Uani 1 1 d . . . . .
H10 H 0.471020 0.893425 0.530633 0.025 Uiso 1 1 calc R U . . .
C19 C 0.2959(3) -0.3169(3) 0.71136(14) 0.0224(5) Uani 1 1 d . . . . .
H19A H 0.353375 -0.387368 0.740914 0.034 Uiso 1 1 calc R U . . .
H19B H 0.280494 -0.360464 0.664891 0.034 Uiso 1 1 calc R U . . .
H19C H 0.213125 -0.306711 0.729492 0.034 Uiso 1 1 calc R U . . .
C11 C 0.9286(3) 0.8967(3) 0.71857(14) 0.0273(5) Uani 1 1 d . . . . .
H11A H 0.968715 0.804784 0.699871 0.041 Uiso 1 1 calc R U . . .
H11B H 0.888118 0.864835 0.758522 0.041 Uiso 1 1 calc R U . . .
H11C H 0.995156 0.976514 0.732355 0.041 Uiso 1 1 calc R U . . .

loop_
_atom_site_aniso_label
_atom_site_aniso_U_11
_atom_site_aniso_U_22
_atom_site_aniso_U_33
_atom_site_aniso_U_23
_atom_site_aniso_U_13
_atom_site_aniso_U_12
I1 0.01583(10) 0.01371(9) 0.01926(10) 0.00156(4) 0.00040(6) -0.00284(4)
O2 0.0150(8) 0.0179(8) 0.0258(8) 0.0012(6) -0.0062(6) -0.0042(6)
O1 0.0303(10) 0.0191(8) 0.0274(9) 0.0000(7) -0.0068(7) 0.0024(7)
N1 0.0115(9) 0.0132(9) 0.0187(10) -0.0020(6) 0.0012(7) -0.0030(6)
N2 0.0126(9) 0.0173(9) 0.0198(10) -0.0009(7) -0.0009(7) -0.0034(7)
N3 0.0145(9) 0.0143(9) 0.0221(9) -0.0005(7) 0.0001(7) -0.0033(7)
C3 0.0149(10) 0.0127(9) 0.0189(10) -0.0003(8) 0.0031(8) -0.0014(8)
C5 0.0118(10) 0.0147(10) 0.0162(10) -0.0011(8) 0.0038(8) -0.0027(8)
C1 0.0141(10) 0.0146(10) 0.0202(10) -0.0004(8) 0.0037(8) -0.0026(8)
C4 0.0155(10) 0.0135(10) 0.0184(10) 0.0010(8) 0.0030(8) -0.0007(8)
C2 0.0120(9) 0.0131(10) 0.0200(10) -0.0021(8) 0.0052(8) -0.0025(8)
C8 0.0117(10) 0.0149(10) 0.0192(10) -0.0019(8) 0.0016(8) -0.0032(8)
C17 0.0216(12) 0.0145(11) 0.0220(12) -0.0018(8) 0.0006(9) -0.0044(9)
C14 0.0137(10) 0.0115(10) 0.0266(11) -0.0015(8) 0.0021(8) -0.0017(8)
C15 0.0149(10) 0.0153(10) 0.0203(11) 0.0001(8) 0.0031(8) 0.0001(8)
C12 0.0129(10) 0.0131(10) 0.0193(11) -0.0005(8) 0.0037(8) -0.0006(8)
C18 0.0198(11) 0.0161(11) 0.0214(11) -0.0012(9) 0.0042(9) 0.0017(9)
C6 0.0160(10) 0.0116(9) 0.0230(11) 0.0011(8) 0.0030(8) -0.0008(8)
C13 0.0132(10) 0.0145(10) 0.0244(11) -0.0027(8) -0.0006(8) -0.0020(8)
C7 0.0141(11) 0.0171(12) 0.0195(11) 0.0011(8) -0.0014(9) 0.0004(8)
C9 0.0186(11) 0.0161(10) 0.0258(12) 0.0060(9) -0.0030(9) -0.0060(9)
C16 0.0212(11) 0.0144(10) 0.0201(11) -0.0039(8) -0.0001(9) -0.0027(9)
C10 0.0169(11) 0.0194(11) 0.0234(11) 0.0067(9) -0.0040(9) -0.0055(9)
C19 0.0274(13) 0.0135(10) 0.0266(13) 0.0041(9) 0.0051(10) 0.0010(9)
C11 0.0202(12) 0.0233(12) 0.0336(14) 0.0011(10) -0.0140(10) -0.0017(10)

loop_
_atom_type_symbol
_atom_type_description
_atom_type_scat_dispersion_real
_atom_type_scat_dispersion_imag
_atom_type_scat_source
C C 0.0181 0.0091 'International Tables Vol C Tables 4.2.6.8 and 6.1.1.4'
H H 0.0000 0.0000 'International Tables Vol C Tables 4.2.6.8 and 6.1.1.4'
I I -0.3257 6.8362 'International Tables Vol C Tables 4.2.6.8 and 6.1.1.4'
N N 0.0311 0.0180 'International Tables Vol C Tables 4.2.6.8 and 6.1.1.4'
O O 0.0492 0.0322 'International Tables Vol C Tables 4.2.6.8 and 6.1.1.4'

loop_
_geom_angle_atom_site_label_1
_geom_angle_atom_site_label_2
_geom_angle_atom_site_label_3
_geom_angle
_geom_angle_site_symmetry_1
_geom_angle_site_symmetry_3
_geom_angle_publ_flag
C8 O2 C11 117.40(18) . . ?
N2 N1 C2 110.03(19) . . ?
N2 N1 C12 118.96(18) . . ?
C2 N1 C12 131.0(2) . . ?
N3 N2 N1 108.09(18) . . ?
N2 N3 C1 108.23(19) . . ?
C4 C3 C2 174.9(2) . . ?
C6 C5 C4 120.7(2) . . ?
C6 C5 C10 119.0(2) . . ?
C10 C5 C4 120.3(2) . . ?
N3 C1 I1 124.37(16) . . ?
N3 C1 C2 110.05(19) . . ?
C2 C1 I1 125.54(16) . . ?
C3 C4 C5 178.6(2) . . ?
N1 C2 C3 127.4(2) . . ?
N1 C2 C1 103.59(19) . . ?
C1 C2 C3 129.0(2) . . ?
O2 C8 C7 124.3(2) . . ?
O2 C8 C9 115.5(2) . . ?
C9 C8 C7 120.2(2) . . ?
C12 C17 H17 120.4 . . ?
C16 C17 H17 120.4 . . ?
C16 C17 C12 119.2(2) . . ?
C15 C14 H14 119.5 . . ?
C13 C14 H14 119.5 . . ?
C13 C14 C15 121.0(2) . . ?
C14 C15 C18 122.9(2) . . ?
C14 C15 C16 118.9(2) . . ?
C16 C15 C18 118.2(2) . . ?
C17 C12 N1 120.7(2) . . ?
C13 C12 N1 118.4(2) . . ?
C13 C12 C17 120.9(2) . . ?
O1 C18 C15 119.9(2) . . ?
O1 C18 C19 121.0(2) . . ?
C15 C18 C19 119.1(2) . . ?
C5 C6 H6 119.5 . . ?
C7 C6 C5 120.9(2) . . ?
C7 C6 H6 119.5 . . ?
C14 C13 C12 119.2(2) . . ?
C14 C13 H13 120.4 . . ?
C12 C13 H13 120.4 . . ?
C8 C7 H7 120.4 . . ?
C6 C7 C8 119.1(2) . . ?
C6 C7 H7 120.4 . . ?
C8 C9 H9 119.9 . . ?
C10 C9 C8 120.3(2) . . ?
C10 C9 H9 119.9 . . ?
C17 C16 C15 120.8(2) . . ?
C17 C16 H16 119.6 . . ?
C15 C16 H16 119.6 . . ?
C5 C10 H10 119.8 . . ?
C9 C10 C5 120.4(2) . . ?
C9 C10 H10 119.8 . . ?
C18 C19 H19A 109.5 . . ?
C18 C19 H19B 109.5 . . ?
C18 C19 H19C 109.5 . . ?
H19A C19 H19B 109.5 . . ?
H19A C19 H19C 109.5 . . ?
H19B C19 H19C 109.5 . . ?
O2 C11 H11A 109.5 . . ?
O2 C11 H11B 109.5 . . ?
O2 C11 H11C 109.5 . . ?
H11A C11 H11B 109.5 . . ?
H11A C11 H11C 109.5 . . ?
H11B C11 H11C 109.5 . . ?

loop_
_geom_bond_atom_site_label_1
_geom_bond_atom_site_label_2
_geom_bond_distance
_geom_bond_site_symmetry_2
_geom_bond_publ_flag
I1 C1 2.067(2) . ?
O2 C8 1.370(3) . ?
O2 C11 1.429(3) . ?
O1 C18 1.215(3) . ?
N1 N2 1.360(3) . ?
N1 C2 1.369(3) . ?
N1 C12 1.430(3) . ?
N2 N3 1.314(3) . ?
N3 C1 1.351(3) . ?
C3 C4 1.202(3) . ?
C3 C2 1.413(3) . ?
C5 C4 1.428(3) . ?
C5 C6 1.394(3) . ?
C5 C10 1.398(3) . ?
C1 C2 1.379(3) . ?
C8 C7 1.396(3) . ?
C8 C9 1.389(3) . ?
C17 H17 0.9500 . ?
C17 C12 1.393(3) . ?
C17 C16 1.386(3) . ?
C14 H14 0.9500 . ?
C14 C15 1.391(3) . ?
C14 C13 1.388(3) . ?
C15 C18 1.503(3) . ?
C15 C16 1.404(3) . ?
C12 C13 1.393(3) . ?
C18 C19 1.505(3) . ?
C6 H6 0.9500 . ?
C6 C7 1.391(3) . ?
C13 H13 0.9500 . ?
C7 H7 0.9500 . ?
C9 H9 0.9500 . ?
C9 C10 1.378(3) . ?
C16 H16 0.9500 . ?
C10 H10 0.9500 . ?
C19 H19A 0.9800 . ?
C19 H19B 0.9800 . ?
C19 H19C 0.9800 . ?
C11 H11A 0.9800 . ?
C11 H11B 0.9800 . ?
C11 H11C 0.9800 . ?

loop_
_geom_torsion_atom_site_label_1
_geom_torsion_atom_site_label_2
_geom_torsion_atom_site_label_3
_geom_torsion_atom_site_label_4
_geom_torsion
_geom_torsion_site_symmetry_1
_geom_torsion_site_symmetry_2
_geom_torsion_site_symmetry_3
_geom_torsion_site_symmetry_4
_geom_torsion_publ_flag
I1 C1 C2 N1 -177.87(15) . . . . ?
I1 C1 C2 C3 0.5(3) . . . . ?
O2 C8 C7 C6 -179.1(2) . . . . ?
O2 C8 C9 C10 178.7(2) . . . . ?
N1 N2 N3 C1 -0.4(2) . . . . ?
N1 C12 C13 C14 -178.2(2) . . . . ?
N2 N1 C2 C3 -178.5(2) . . . . ?
N2 N1 C2 C1 -0.1(2) . . . . ?
N2 N1 C12 C17 -160.5(2) . . . . ?
N2 N1 C12 C13 18.5(3) . . . . ?
N2 N3 C1 I1 178.08(15) . . . . ?
N2 N3 C1 C2 0.3(3) . . . . ?
N3 C1 C2 N1 -0.1(2) . . . . ?
N3 C1 C2 C3 178.3(2) . . . . ?
C5 C6 C7 C8 0.5(4) . . . . ?
C4 C5 C6 C7 179.5(2) . . . . ?
C4 C5 C10 C9 -179.9(2) . . . . ?
C2 N1 N2 N3 0.3(2) . . . . ?
C2 N1 C12 C17 19.0(4) . . . . ?
C2 N1 C12 C13 -162.0(2) . . . . ?
C8 C9 C10 C5 0.3(4) . . . . ?
C17 C12 C13 C14 0.8(4) . . . . ?
C14 C15 C18 O1 165.1(2) . . . . ?
C14 C15 C18 C19 -15.5(3) . . . . ?
C14 C15 C16 C17 0.4(4) . . . . ?
C15 C14 C13 C12 -2.7(3) . . . . ?
C12 N1 N2 N3 179.88(19) . . . . ?
C12 N1 C2 C3 2.0(4) . . . . ?
C12 N1 C2 C1 -179.6(2) . . . . ?
C12 C17 C16 C15 -2.3(4) . . . . ?
C18 C15 C16 C17 178.5(2) . . . . ?
C6 C5 C10 C9 1.2(4) . . . . ?
C13 C14 C15 C18 -175.9(2) . . . . ?
C13 C14 C15 C16 2.2(3) . . . . ?
C7 C8 C9 C10 -1.5(4) . . . . ?
C9 C8 C7 C6 1.1(4) . . . . ?
C16 C17 C12 N1 -179.3(2) . . . . ?
C16 C17 C12 C13 1.7(4) . . . . ?
C16 C15 C18 O1 -12.9(3) . . . . ?
C16 C15 C18 C19 166.4(2) . . . . ?
C10 C5 C6 C7 -1.6(3) . . . . ?
C11 O2 C8 C7 -0.8(3) . . . . ?
C11 O2 C8 C9 179.0(2) . . . . ?
